data_7059136
loop_
_publ_author_name
'Rather, Sumair A.'
'Saraswatula, Viswanadha G.'
'Sharada, Durgam'
'Saha, Binoy K.'

_publ_section_title
;
 Influence of molecular width on the thermal expansion in solids
;
_journal_issue 44
_journal_name_full 'New Journal of Chemistry'
_journal_page_first 17146
_journal_paper_doi 10.1039/C9NJ04888J
_journal_volume 43
_journal_year 2019
_chemical_formula_moiety 'C6 H3 N3 O6, C16 H10'
_chemical_formula_sum 'C22 H13 N3 O6'
_chemical_formula_weight 415.35
_chemical_name_common 'Pyrene . 1,3,5-trinitrobenzene'
_chemical_name_systematic
;
Pyrene . 1,3,5-trinitrobenzene 
;
_space_group_crystal_system triclinic
_space_group_IT_number 2
_space_group_name_Hall '-P 1'
_space_group_name_H-M_alt 'P -1'
_atom_sites_solution_hydrogens geom
_atom_sites_solution_primary direct
_atom_sites_solution_secondary difmap
_audit_creation_date 2014-03-11
_audit_creation_method
;
Olex2 1.2
(compiled 2013.11.15 svn.r2834 for OlexSys, GUI svn.r4720)
;
_audit_update_record
;
2019-09-18 deposited with the CCDC.	2019-10-21 downloaded from the CCDC.
;
_cell_angle_alpha 93.121(6)
_cell_angle_beta 95.577(6)
_cell_angle_gamma 101.583(6)
_cell_formula_units_Z 2
_cell_length_a 6.6469(4)
_cell_length_b 8.4809(6)
_cell_length_c 16.2117(12)
_cell_measurement_reflns_used 2537
_cell_measurement_temperature 118(2)
_cell_measurement_theta_max 29.0871
_cell_measurement_theta_min 3.6545
_cell_volume 888.46(11)
_computing_molecular_graphics 'Olex2 (Dolomanov et al., 2009)'
_computing_publication_material 'Olex2 (Dolomanov et al., 2009)'
_computing_structure_refinement 'ShelXL (Sheldrick, 2008)'
_computing_structure_solution 'ShelXS (Sheldrick, 2008)'
_diffrn_ambient_temperature 118(2)
_diffrn_measured_fraction_theta_full 0.991
_diffrn_measured_fraction_theta_max 0.834
_diffrn_measurement_device_type 'Xcalibur, Eos'
_diffrn_measurement_method '\w scans'
_diffrn_radiation_monochromator graphite
_diffrn_radiation_type MoK\a
_diffrn_radiation_wavelength 0.71073
_diffrn_reflns_av_R_equivalents 0.0277
_diffrn_reflns_av_unetI/netI 0.0404
_diffrn_reflns_limit_h_max 8
_diffrn_reflns_limit_h_min -9
_diffrn_reflns_limit_k_max 10
_diffrn_reflns_limit_k_min -11
_diffrn_reflns_limit_l_max 22
_diffrn_reflns_limit_l_min -21
_diffrn_reflns_number 9229
_diffrn_reflns_theta_full 25.00
_diffrn_reflns_theta_max 29.15
_diffrn_reflns_theta_min 3.66
_diffrn_source 'fine-focus sealed tube'
_exptl_absorpt_coefficient_mu 0.116
_exptl_absorpt_correction_T_max 0.9828
_exptl_absorpt_correction_T_min 0.9337
_exptl_absorpt_correction_type multi-scan
_exptl_absorpt_process_details
;
CrysAlisPro, Agilent Technologies,
Version 1.171.36.21 (release 14-08-2012 CrysAlis171 .NET)
(compiled Sep 14 2012,17:21:16)
Empirical absorption correction using spherical harmonics,
 implemented in SCALE3 ABSPACK scaling algorithm.
;
_exptl_crystal_colour orange
_exptl_crystal_density_diffrn 1.553
_exptl_crystal_density_method 'not measured'
_exptl_crystal_description 'Rod shape'
_exptl_crystal_F_000 428
_exptl_crystal_size_max 0.6
_exptl_crystal_size_mid 0.2
_exptl_crystal_size_min 0.15
_refine_diff_density_max 0.274
_refine_diff_density_min -0.285
_refine_diff_density_rms 0.062
_refine_ls_extinction_method none
_refine_ls_goodness_of_fit_ref 1.061
_refine_ls_hydrogen_treatment constr
_refine_ls_matrix_type full
_refine_ls_number_parameters 280
_refine_ls_number_reflns 4009
_refine_ls_number_restraints 0
_refine_ls_restrained_S_all 1.061
_refine_ls_R_factor_all 0.0614
_refine_ls_R_factor_gt 0.0441
_refine_ls_shift/su_max 0.000
_refine_ls_shift/su_mean 0.000
_refine_ls_structure_factor_coef Fsqd
_refine_ls_weighting_details 'calc w=1/[\s^2^(Fo^2^)+(0.0534P)^2^+0.0906P] where P=(Fo^2^+2Fc^2^)/3'
_refine_ls_weighting_scheme calc
_refine_ls_wR_factor_gt 0.1039
_refine_ls_wR_factor_ref 0.1159
_reflns_number_gt 3105
_reflns_number_total 4009
_reflns_threshold_expression >2sigma(I)
_cod_data_source_file c9nj04888j2.cif
_cod_data_source_block 3-118k
_cod_database_code 7059136
_olex2_refinement_description
;
1. Fixed Uiso
 At 1.2 times of:
  All C(H) groups
2.a Aromatic/amide H refined with riding coordinates:
 C20(H20), C22(H22), C18(H18), C10(H10), C5(H5), C6(H6), C13(H13), C12(H12),
 C8(H8), C9(H9), C3(H3), C2(H2), C1(H1)
;

loop_
_space_group_symop_id
_space_group_symop_operation_xyz
1 'x, y, z'
2 '-x, -y, -z'

loop_
_atom_site_label
_atom_site_type_symbol
_atom_site_fract_x
_atom_site_fract_y
_atom_site_fract_z
_atom_site_U_iso_or_equiv
_atom_site_adp_type
_atom_site_occupancy
_atom_site_symmetry_multiplicity
_atom_site_calc_flag
_atom_site_refinement_flags_posn
O1 O 0.11220(16) -0.05898(13) 0.11996(7) 0.0296(3) Uani 1 1 d .
O4 O 0.35770(17) 0.69632(14) 0.34135(7) 0.0315(3) Uani 1 1 d .
O5 O 0.26622(17) 0.20977(14) 0.48831(7) 0.0300(3) Uani 1 1 d .
O3 O 0.32105(16) 0.67901(13) 0.20661(7) 0.0297(3) Uani 1 1 d .
O2 O 0.20012(16) 0.15762(14) 0.05532(6) 0.0294(3) Uani 1 1 d .
N1 N 0.16850(17) 0.08766(16) 0.11845(7) 0.0209(3) Uani 1 1 d .
N2 N 0.32242(17) 0.61889(15) 0.27372(8) 0.0213(3) Uani 1 1 d .
N3 N 0.21641(18) 0.12485(16) 0.42295(8) 0.0227(3) Uani 1 1 d .
O6 O 0.15808(19) -0.02223(14) 0.41780(7) 0.0355(3) Uani 1 1 d .
C19 C 0.27837(19) 0.44150(18) 0.27262(9) 0.0175(3) Uani 1 1 d .
C17 C 0.20239(19) 0.18639(18) 0.19798(9) 0.0180(3) Uani 1 1 d .
C20 C 0.27223(19) 0.37136(18) 0.34795(9) 0.0177(3) Uani 1 1 d .
H20 H 0.2979 0.4349 0.3994 0.021 Uiso 1 1 calc R
C22 C 0.19196(19) 0.10870(18) 0.27070(9) 0.0190(3) Uani 1 1 d .
H22 H 0.1620 -0.0057 0.2700 0.023 Uiso 1 1 calc R
C21 C 0.2269(2) 0.20448(18) 0.34445(9) 0.0186(3) Uani 1 1 d .
C18 C 0.24496(19) 0.35274(18) 0.19694(9) 0.0183(3) Uani 1 1 d .
H18 H 0.2509 0.4037 0.1462 0.022 Uiso 1 1 calc R
C16 C 0.74548(18) 0.31650(17) 0.27451(8) 0.0149(3) Uani 1 1 d .
C7 C 0.70870(19) 0.16028(17) 0.30508(9) 0.0177(3) Uani 1 1 d .
C4 C 0.6995(2) 0.19242(19) 0.13069(9) 0.0200(3) Uani 1 1 d .
C11 C 0.78906(19) 0.45574(18) 0.33097(9) 0.0178(3) Uani 1 1 d .
C15 C 0.74004(18) 0.33227(17) 0.18724(8) 0.0162(3) Uani 1 1 d .
C10 C 0.7952(2) 0.43641(19) 0.41630(9) 0.0226(3) Uani 1 1 d .
H10 H 0.8235 0.5289 0.4547 0.027 Uiso 1 1 calc R
C14 C 0.7784(2) 0.48867(19) 0.15668(9) 0.0207(3) Uani 1 1 d .
C5 C 0.6600(2) 0.03681(19) 0.16373(10) 0.0232(3) Uani 1 1 d .
H5 H 0.6303 -0.0576 0.1267 0.028 Uiso 1 1 calc R
C6 C 0.6641(2) 0.02187(18) 0.24616(10) 0.0217(3) Uani 1 1 d .
H6 H 0.6367 -0.0830 0.2658 0.026 Uiso 1 1 calc R
C13 C 0.8209(2) 0.62695(19) 0.21561(10) 0.0241(3) Uani 1 1 d .
H13 H 0.8460 0.7318 0.1959 0.029 Uiso 1 1 calc R
C12 C 0.8260(2) 0.61244(18) 0.29833(10) 0.0229(3) Uani 1 1 d .
H12 H 0.8544 0.7067 0.3355 0.027 Uiso 1 1 calc R
C8 C 0.7172(2) 0.1468(2) 0.39088(9) 0.0226(3) Uani 1 1 d .
H8 H 0.6931 0.0430 0.4119 0.027 Uiso 1 1 calc R
C9 C 0.7603(2) 0.2836(2) 0.44548(9) 0.0252(3) Uani 1 1 d .
H9 H 0.7660 0.2727 0.5036 0.030 Uiso 1 1 calc R
C3 C 0.7005(2) 0.2119(2) 0.04565(9) 0.0286(4) Uani 1 1 d .
H3 H 0.6755 0.1194 0.0074 0.034 Uiso 1 1 calc R
C2 C 0.7376(2) 0.3639(2) 0.01662(10) 0.0351(4) Uani 1 1 d .
H2 H 0.7371 0.3746 -0.0414 0.042 Uiso 1 1 calc R
C1 C 0.7755(2) 0.5014(2) 0.07088(10) 0.0315(4) Uani 1 1 d .
H1 H 0.7997 0.6050 0.0497 0.038 Uiso 1 1 calc R

loop_
_atom_site_aniso_label
_atom_site_aniso_U_11
_atom_site_aniso_U_22
_atom_site_aniso_U_33
_atom_site_aniso_U_23
_atom_site_aniso_U_13
_atom_site_aniso_U_12
O1 0.0390(6) 0.0210(7) 0.0272(6) -0.0044(5) 0.0040(5) 0.0041(5)
O4 0.0418(6) 0.0219(6) 0.0292(6) -0.0033(5) 0.0079(5) 0.0026(5)
O5 0.0409(6) 0.0326(7) 0.0175(6) 0.0013(5) 0.0031(5) 0.0099(5)
O3 0.0350(6) 0.0229(6) 0.0290(6) 0.0098(5) 0.0002(5) 0.0008(5)
O2 0.0372(6) 0.0339(7) 0.0175(6) 0.0026(5) 0.0029(4) 0.0080(5)
N1 0.0182(6) 0.0262(8) 0.0194(7) 0.0000(5) 0.0018(5) 0.0077(5)
N2 0.0191(6) 0.0200(7) 0.0241(7) 0.0017(5) 0.0028(5) 0.0023(5)
N3 0.0266(6) 0.0252(8) 0.0193(7) 0.0045(5) 0.0049(5) 0.0104(5)
O6 0.0578(7) 0.0208(7) 0.0297(7) 0.0087(5) 0.0075(5) 0.0092(5)
C19 0.0127(6) 0.0177(8) 0.0227(8) 0.0030(6) 0.0024(5) 0.0042(5)
C17 0.0134(6) 0.0228(8) 0.0180(7) -0.0009(6) 0.0018(5) 0.0048(6)
C20 0.0140(6) 0.0212(8) 0.0183(7) -0.0002(6) 0.0025(5) 0.0043(6)
C22 0.0161(6) 0.0189(8) 0.0232(8) 0.0028(6) 0.0033(5) 0.0059(6)
C21 0.0167(6) 0.0225(8) 0.0185(7) 0.0048(6) 0.0031(5) 0.0068(6)
C18 0.0140(6) 0.0236(8) 0.0186(7) 0.0055(6) 0.0025(5) 0.0056(6)
C16 0.0110(6) 0.0162(7) 0.0181(7) 0.0012(5) 0.0018(5) 0.0041(5)
C7 0.0124(6) 0.0184(8) 0.0229(8) 0.0029(6) 0.0017(5) 0.0041(5)
C4 0.0140(6) 0.0254(8) 0.0205(7) -0.0031(6) 0.0015(5) 0.0058(6)
C11 0.0131(6) 0.0195(8) 0.0211(7) -0.0007(6) 0.0009(5) 0.0053(5)
C15 0.0108(6) 0.0207(8) 0.0179(7) 0.0025(6) 0.0017(5) 0.0048(5)
C10 0.0202(7) 0.0287(9) 0.0187(8) -0.0048(6) -0.0008(5) 0.0078(6)
C14 0.0170(6) 0.0229(8) 0.0248(8) 0.0080(6) 0.0055(5) 0.0069(6)
C5 0.0174(6) 0.0193(8) 0.0314(9) -0.0084(6) 0.0001(6) 0.0045(6)
C6 0.0182(7) 0.0132(7) 0.0334(9) 0.0021(6) 0.0018(6) 0.0029(5)
C13 0.0213(7) 0.0161(8) 0.0369(9) 0.0084(7) 0.0058(6) 0.0062(6)
C12 0.0191(7) 0.0158(8) 0.0334(9) -0.0031(6) 0.0017(6) 0.0049(6)
C8 0.0204(7) 0.0249(9) 0.0245(8) 0.0093(6) 0.0025(6) 0.0073(6)
C9 0.0240(7) 0.0364(10) 0.0171(8) 0.0040(6) 0.0017(6) 0.0101(7)
C3 0.0249(7) 0.0426(11) 0.0181(8) -0.0056(7) 0.0022(6) 0.0089(7)
C2 0.0349(9) 0.0552(13) 0.0181(8) 0.0093(8) 0.0071(7) 0.0127(8)
C1 0.0308(8) 0.0391(11) 0.0286(9) 0.0171(8) 0.0078(7) 0.0105(7)

loop_
_atom_type_symbol
_atom_type_description
_atom_type_scat_dispersion_real
_atom_type_scat_dispersion_imag
_atom_type_scat_source
C C 0.0033 0.0016 'International Tables Vol C Tables 4.2.6.8 and 6.1.1.4'
H H 0.0000 0.0000 'International Tables Vol C Tables 4.2.6.8 and 6.1.1.4'
N N 0.0061 0.0033 'International Tables Vol C Tables 4.2.6.8 and 6.1.1.4'
O O 0.0106 0.0060 'International Tables Vol C Tables 4.2.6.8 and 6.1.1.4'

loop_
_geom_angle_atom_site_label_1
_geom_angle_atom_site_label_2
_geom_angle_atom_site_label_3
_geom_angle
O1 N1 C17 117.82(12)
O2 N1 O1 124.53(13)
O2 N1 C17 117.64(13)
O4 N2 O3 124.43(13)
O4 N2 C19 117.95(12)
O3 N2 C19 117.62(13)
O5 N3 C21 118.03(13)
O6 N3 O5 124.83(13)
O6 N3 C21 117.14(13)
C20 C19 N2 118.39(13)
C18 C19 N2 118.60(12)
C18 C19 C20 123.01(14)
C22 C17 N1 118.47(13)
C22 C17 C18 122.79(14)
C18 C17 N1 118.74(13)
C19 C20 H20 121.6
C21 C20 C19 116.78(14)
C21 C20 H20 121.6
C17 C22 H22 121.4
C21 C22 C17 117.19(14)
C21 C22 H22 121.4
C20 C21 N3 118.62(13)
C22 C21 N3 118.35(13)
C22 C21 C20 123.03(13)
C19 C18 C17 117.19(13)
C19 C18 H18 121.4
C17 C18 H18 121.4
C7 C16 C15 119.85(13)
C11 C16 C7 119.87(13)
C11 C16 C15 120.28(13)
C16 C7 C6 118.41(13)
C8 C7 C16 119.16(13)
C8 C7 C6 122.42(13)
C15 C4 C5 118.34(13)
C3 C4 C15 118.88(14)
C3 C4 C5 122.78(14)
C16 C11 C12 118.71(13)
C10 C11 C16 118.97(13)
C10 C11 C12 122.32(14)
C4 C15 C16 120.23(13)
C4 C15 C14 119.92(13)
C14 C15 C16 119.84(13)
C11 C10 H10 119.6
C9 C10 C11 120.71(14)
C9 C10 H10 119.6
C15 C14 C13 118.36(13)
C1 C14 C15 118.92(15)
C1 C14 C13 122.71(14)
C4 C5 H5 119.3
C6 C5 C4 121.42(14)
C6 C5 H5 119.3
C7 C6 H6 119.1
C5 C6 C7 121.72(14)
C5 C6 H6 119.1
C14 C13 H13 119.0
C12 C13 C14 121.95(14)
C12 C13 H13 119.0
C11 C12 H12 119.6
C13 C12 C11 120.85(14)
C13 C12 H12 119.6
C7 C8 H8 119.8
C9 C8 C7 120.49(14)
C9 C8 H8 119.8
C10 C9 H9 119.6
C8 C9 C10 120.79(14)
C8 C9 H9 119.6
C4 C3 H3 119.6
C2 C3 C4 120.78(16)
C2 C3 H3 119.6
C3 C2 H2 119.5
C3 C2 C1 121.04(15)
C1 C2 H2 119.5
C14 C1 H1 119.8
C2 C1 C14 120.45(15)
C2 C1 H1 119.8

loop_
_geom_bond_atom_site_label_1
_geom_bond_atom_site_label_2
_geom_bond_distance
O1 N1 1.2270(16)
O4 N2 1.2239(17)
O5 N3 1.2263(17)
O3 N2 1.2265(15)
O2 N1 1.2254(15)
N1 C17 1.4711(19)
N2 C19 1.4726(19)
N3 O6 1.2253(17)
N3 C21 1.4740(18)
C19 C20 1.3879(19)
C19 C18 1.379(2)
C17 C22 1.3823(19)
C17 C18 1.383(2)
C20 H20 0.9500
C20 C21 1.383(2)
C22 H22 0.9500
C22 C21 1.381(2)
C18 H18 0.9500
C16 C7 1.4233(19)
C16 C11 1.417(2)
C16 C15 1.4260(19)
C7 C6 1.436(2)
C7 C8 1.398(2)
C4 C15 1.423(2)
C4 C5 1.436(2)
C4 C3 1.398(2)
C11 C10 1.3995(19)
C11 C12 1.441(2)
C15 C14 1.425(2)
C10 H10 0.9500
C10 C9 1.387(2)
C14 C13 1.435(2)
C14 C1 1.400(2)
C5 H5 0.9500
C5 C6 1.347(2)
C6 H6 0.9500
C13 H13 0.9500
C13 C12 1.351(2)
C12 H12 0.9500
C8 H8 0.9500
C8 C9 1.384(2)
C9 H9 0.9500
C3 H3 0.9500
C3 C2 1.381(2)
C2 H2 0.9500
C2 C1 1.387(3)
C1 H1 0.9500

loop_
_geom_torsion_atom_site_label_1
_geom_torsion_atom_site_label_2
_geom_torsion_atom_site_label_3
_geom_torsion_atom_site_label_4
_geom_torsion
O1 N1 C17 C22 7.14(18)
O1 N1 C17 C18 -173.39(11)
O4 N2 C19 C20 2.13(17)
O4 N2 C19 C18 -177.92(11)
O5 N3 C21 C20 -6.28(18)
O5 N3 C21 C22 173.35(12)
O3 N2 C19 C20 -177.81(12)
O3 N2 C19 C18 2.13(17)
O2 N1 C17 C22 -172.29(11)
O2 N1 C17 C18 7.19(17)
N1 C17 C22 C21 179.25(11)
N1 C17 C18 C19 -179.23(11)
N2 C19 C20 C21 178.90(11)
N2 C19 C18 C17 -179.51(11)
O6 N3 C21 C20 173.69(12)
O6 N3 C21 C22 -6.68(18)
C19 C20 C21 N3 -179.32(11)
C19 C20 C21 C22 1.06(19)
C17 C22 C21 N3 179.91(11)
C17 C22 C21 C20 -0.5(2)
C20 C19 C18 C17 0.43(19)
C22 C17 C18 C19 0.22(19)
C18 C19 C20 C21 -1.04(19)
C18 C17 C22 C21 -0.20(19)
C16 C7 C6 C5 1.17(19)
C16 C7 C8 C9 0.15(19)
C16 C11 C10 C9 0.33(19)
C16 C11 C12 C13 -0.46(19)
C16 C15 C14 C13 -0.32(18)
C16 C15 C14 C1 179.01(12)
C7 C16 C11 C10 0.04(18)
C7 C16 C11 C12 179.90(11)
C7 C16 C15 C4 -0.47(18)
C7 C16 C15 C14 -179.51(11)
C7 C8 C9 C10 0.2(2)
C4 C15 C14 C13 -179.36(11)
C4 C15 C14 C1 -0.03(19)
C4 C5 C6 C7 -0.2(2)
C4 C3 C2 C1 0.2(2)
C11 C16 C7 C6 179.71(11)
C11 C16 C7 C8 -0.28(18)
C11 C16 C15 C4 179.00(11)
C11 C16 C15 C14 -0.04(18)
C11 C10 C9 C8 -0.5(2)
C15 C16 C7 C6 -0.81(18)
C15 C16 C7 C8 179.20(11)
C15 C16 C11 C10 -179.43(11)
C15 C16 C11 C12 0.43(18)
C15 C4 C5 C6 -1.10(19)
C15 C4 C3 C2 -0.8(2)
C15 C14 C13 C12 0.3(2)
C15 C14 C1 C2 -0.5(2)
C10 C11 C12 C13 179.39(12)
C14 C13 C12 C11 0.1(2)
C5 C4 C15 C16 1.42(18)
C5 C4 C15 C14 -179.54(11)
C5 C4 C3 C2 179.44(13)
C6 C7 C8 C9 -179.84(12)
C13 C14 C1 C2 178.75(13)
C12 C11 C10 C9 -179.53(12)
C8 C7 C6 C5 -178.84(12)
C3 C4 C15 C16 -178.34(12)
C3 C4 C15 C14 0.70(18)
C3 C4 C5 C6 178.65(13)
C3 C2 C1 C14 0.5(2)
C1 C14 C13 C12 -179.01(13)
